data_4503111
loop_
_publ_author_name
'Janjic, Nikolina'
'Peli, Giulia'
'Garlaschelli, Luigi'
'Sironi, Angelo'
'Macchi, Piero'

_publ_section_title
;
 Synthesis and Solid-State Behavior of Host--Guest Carbonyl Rh(I) Polymers
 Assembled through Bidentate Phosphine Ligands
;
_journal_issue 3
_journal_name_full 'Crystal Growth &amp; Design'
_journal_page_first 854
_journal_paper_doi 10.1021/cg070426q
_journal_volume 8
_journal_year 2008
_chemical_formula_sum 'C32 H34 Cl3 O P2 Rh'
_chemical_formula_weight 705.79
_chemical_name_systematic
;
 ?
;
_space_group_IT_number 2
_symmetry_space_group_name_Hall '-P 1'
_symmetry_space_group_name_H-M 'P -1'
_atom_sites_solution_hydrogens geom
_atom_sites_solution_primary direct
_atom_sites_solution_secondary difmap
_audit_creation_date 2007-04-12T10:14:03-00:00
_audit_creation_method 'WinGX routine CIF_UPDATE'
_cell_angle_alpha 94.942(5)
_cell_angle_beta 92.910(5)
_cell_angle_gamma 113.401(5)
_cell_formula_units_Z 2
_cell_length_a 9.684(5)
_cell_length_b 10.637(5)
_cell_length_c 17.549(5)
_cell_measurement_temperature 240(2)
_cell_volume 1645.7(12)
_computing_structure_refinement 'SHELXL-97 (Sheldrick, 1997)'
_diffrn_ambient_temperature 240(2)
_diffrn_measured_fraction_theta_full 0.964
_diffrn_measured_fraction_theta_max 0.964
_diffrn_radiation_monochromator graphite
_diffrn_radiation_type MoK\a
_diffrn_radiation_wavelength 0.71069
_diffrn_reflns_av_R_equivalents 0.1607
_diffrn_reflns_av_unetI/netI 0.2906
_diffrn_reflns_limit_h_max 12
_diffrn_reflns_limit_h_min -12
_diffrn_reflns_limit_k_max 13
_diffrn_reflns_limit_k_min -13
_diffrn_reflns_limit_l_max 20
_diffrn_reflns_limit_l_min -21
_diffrn_reflns_number 15454
_diffrn_reflns_theta_full 26.37
_diffrn_reflns_theta_max 26.37
_diffrn_reflns_theta_min 1.17
_exptl_absorpt_coefficient_mu 0.883
_exptl_absorpt_correction_T_max 0.862
_exptl_absorpt_correction_T_min 0.8614
_exptl_absorpt_correction_type sphere
_exptl_absorpt_process_details
;
        Interpolation using  Int.Tab. Vol. C (1992) p. 523,Tab. 6.3.3.3
        for values of muR in the range 0-2.5, and Int.Tab. Vol.II (1959)
        p.302; Table 5.3.6 B for muR in the range 2.6-10.0.
The interpolation procedure of C.W.Dwiggins Jr (Acta Cryst.(1975)
        A31,146-148) is used with some modification.
;
_exptl_crystal_density_diffrn 1.424
_exptl_crystal_density_method 'not measured'
_exptl_crystal_F_000 720
_refine_diff_density_max 2.124
_refine_diff_density_min -2.626
_refine_diff_density_rms 0.222
_refine_ls_extinction_method none
_refine_ls_goodness_of_fit_ref 0.979
_refine_ls_hydrogen_treatment constr
_refine_ls_matrix_type full
_refine_ls_number_parameters 332
_refine_ls_number_reflns 6483
_refine_ls_number_restraints 30
_refine_ls_restrained_S_all 0.977
_refine_ls_R_factor_all 0.2484
_refine_ls_R_factor_gt 0.108
_refine_ls_shift/su_max 0.066
_refine_ls_shift/su_mean 0.014
_refine_ls_structure_factor_coef Fsqd
_refine_ls_weighting_details 'calc w=1/[\s^2^(Fo^2^)+(0.1801P)^2^+0.0000P] where P=(Fo^2^+2Fc^2^)/3'
_refine_ls_weighting_scheme calc
_refine_ls_wR_factor_gt 0.263
_refine_ls_wR_factor_ref 0.3459
_reflns_number_gt 2652
_reflns_number_total 6483
_reflns_threshold_expression >2sigma(I)
_cod_data_source_file cg070426q-file003.cif
_cod_data_source_block 2b
_cod_depositor_comments
;
The following automatic conversions were performed:

'_refine_ls_hydrogen_treatment' value 'constr.' was replaced with the
value 'constr' as specified in the replacement file
'src/cod-tools/trunk/data/replacement-values/replacement_values.lst'.

Automatic conversion script
Id: cif_fix_values 5376 2017-05-30 11:51:03Z andrius 
;
_cod_database_code 4503111

loop_
_symmetry_equiv_pos_as_xyz
'x, y, z'
'-x, -y, -z'

loop_
_atom_site_label
_atom_site_type_symbol
_atom_site_fract_x
_atom_site_fract_y
_atom_site_fract_z
_atom_site_U_iso_or_equiv
_atom_site_adp_type
_atom_site_occupancy
_atom_site_symmetry_multiplicity
_atom_site_calc_flag
_atom_site_refinement_flags
C1S C 0.2428(19) 0.8207(16) 0.5169(10) 0.107(7) Uani 1 1 d .
H1S1 H 0.1888 0.8541 0.5529 0.129 Uiso 1 1 calc R
H1S2 H 0.3251 0.811 0.5461 0.129 Uiso 1 1 calc R
C11 C 0.7723(10) 0.6039(9) 0.1883(6) 0.029(2) Uiso 1 1 d .
H11A H 0.7749 0.5804 0.1339 0.035 Uiso 1 1 calc R
H11B H 0.7572 0.6889 0.1945 0.035 Uiso 1 1 calc R
C12 C 0.9256(10) 0.6278(9) 0.2310(6) 0.035(3) Uani 1 1 d .
H12A H 0.9271 0.6592 0.2847 0.042 Uiso 1 1 calc R
H12B H 0.9381 0.5415 0.2282 0.042 Uiso 1 1 calc R
C13 C 1.0549(10) 0.7338(10) 0.1960(7) 0.040(3) Uani 1 1 d .
H13A H 1.0429 0.8203 0.1997 0.048 Uiso 1 1 calc R
H13B H 1.0512 0.7031 0.142 0.048 Uiso 1 1 calc R
C21 C 0.4913(9) -0.1035(9) 0.2463(6) 0.033(3) Uani 1 1 d .
H21A H 0.5107 -0.186 0.2376 0.039 Uiso 1 1 calc R
H21B H 0.4841 -0.0873 0.3009 0.039 Uiso 1 1 calc R
C22 C 0.3389(10) -0.1309(10) 0.2038(6) 0.034(3) Uiso 1 1 d .
H22A H 0.3224 -0.0465 0.2078 0.041 Uiso 1 1 calc R
H22B H 0.3402 -0.1587 0.1498 0.041 Uiso 1 1 calc R
C23 C 0.2103(10) -0.2423(10) 0.2362(7) 0.039(3) Uani 1 1 d .
H23A H 0.2121 -0.2164 0.2907 0.046 Uiso 1 1 calc R
H23B H 0.2246 -0.3278 0.2301 0.046 Uiso 1 1 calc R
C101 C 0.44593(12) 0.46262(12) 0.16888(9) 0.033(3) Uani 1 1 d D
C102 C 0.30246(9) 0.36962(19) 0.18332(15) 0.043(3) Uani 1 1 d D
H102 H 0.2925 0.3059 0.218 0.051 Uiso 1 1 calc R
C103 C 0.17419(17) 0.37365(15) 0.14497(9) 0.053(4) Uani 1 1 d D
H103 H 0.0798 0.322 0.1606 0.064 Uiso 1 1 calc R
C104 C 0.18237(12) 0.4523(2) 0.08401(12) 0.057(4) Uani 1 1 d D
H104 H 0.0955 0.4449 0.0553 0.068 Uiso 1 1 calc R
C105 C 0.32591(9) 0.5424(2) 0.06781(14) 0.045(3) Uani 1 1 d D
H105 H 0.336 0.5993 0.0292 0.055 Uiso 1 1 calc R
C106 C 0.45406(19) 0.5459(2) 0.11023(13) 0.035(3) Uani 1 1 d D
H106 H 0.5488 0.6062 0.099 0.042 Uiso 1 1 calc R
C111 C 0.60102(9) 0.53945(15) 0.32079(8) 0.027(3) Uani 1 1 d D
C112 C 0.49666(15) 0.59779(17) 0.33432(7) 0.031(3) Uani 1 1 d D
H112 H 0.4282 0.5955 0.2945 0.037 Uiso 1 1 calc R
C113 C 0.49551(14) 0.6596(2) 0.40789(6) 0.048(3) Uani 1 1 d D
H113 H 0.4275 0.6996 0.4175 0.058 Uiso 1 1 calc R
C114 C 0.59899(10) 0.65979(16) 0.46663(11) 0.058(4) Uani 1 1 d D
H114 H 0.5985 0.7011 0.5155 0.069 Uiso 1 1 calc R
C115 C 0.70317(17) 0.60056(19) 0.45502(7) 0.046(3) Uani 1 1 d D
H115 H 0.7704 0.6014 0.495 0.055 Uiso 1 1 calc R
C116 C 0.7022(2) 0.5400(3) 0.38083(6) 0.041(3) Uani 1 1 d D
H116 H 0.7698 0.4995 0.3713 0.049 Uiso 1 1 calc R
C201 C 0.81345(17) 0.06388(8) 0.28868(14) 0.024(3) Uani 1 1 d D
C202 C 0.93133(11) 0.19537(13) 0.29764(13) 0.049(4) Uani 1 1 d D
H202 H 0.9252 0.2689 0.2747 0.059 Uiso 1 1 calc R
C203 C 1.05911(17) 0.20739(12) 0.34380(13) 0.034(3) Uiso 1 1 d D
H203 H 1.1429 0.291 0.3481 0.04 Uiso 1 1 calc R
C204 C 1.07069(19) 0.10339(11) 0.38402(17) 0.063(4) Uiso 1 1 d D
H204 H 1.1569 0.1202 0.4163 0.076 Uiso 1 1 calc R
C205 C 0.95000(11) -0.02645(15) 0.37477(13) 0.049(4) Uani 1 1 d D
H205 H 0.9536 -0.0983 0.4003 0.059 Uiso 1 1 calc R
C206 C 0.8236(2) -0.04409(18) 0.32561(17) 0.041(3) Uani 1 1 d D
H206 H 0.7437 -0.1305 0.3172 0.05 Uiso 1 1 calc R
C211 C 0.70386(9) -0.02488(19) 0.13105(7) 0.032(3) Uani 1 1 d D
C212 C 0.83525(13) -0.0494(2) 0.12755(9) 0.045(3) Uani 1 1 d D
H212 H 0.9024 -0.0278 0.1713 0.054 Uiso 1 1 calc R
C213 C 0.86692(16) -0.1060(3) 0.05908(7) 0.072(4) Uani 1 1 d D
H213 H 0.9566 -0.1182 0.0568 0.087 Uiso 1 1 calc R
C214 C 0.76277(9) -0.1441(2) -0.00587(10) 0.086(5) Uani 1 1 d D
H214 H 0.7812 -0.1853 -0.0509 0.103 Uiso 1 1 calc R
C215 C 0.63091(13) -0.1202(2) -0.00301(9) 0.064(4) Uani 1 1 d D
H215 H 0.5636 -0.1421 -0.0467 0.077 Uiso 1 1 calc R
C216 C 0.60048(19) -0.0635(3) 0.06576(7) 0.043(3) Uani 1 1 d D
H216 H 0.5108 -0.0513 0.0681 0.051 Uiso 1 1 calc R
P1 P 0.6105(2) 0.4649(2) 0.22347(15) 0.0211(7) Uani 1 1 d .
P2 P 0.6558(2) 0.0441(2) 0.21901(15) 0.0218(7) Uani 1 1 d .
Cl1A Cl 0.4851(6) 0.1955(5) 0.3273(4) 0.0402(10) Uani 0.5 1 d P
Cl1B Cl 0.7734(6) 0.3077(5) 0.1089(4) 0.0402(10) Uani 0.5 1 d P
Cl1S Cl 0.1204(5) 0.6593(5) 0.4714(4) 0.136(2) Uani 1 1 d .
Cl2S Cl 0.3155(5) 0.9388(5) 0.4548(3) 0.1121(18) Uani 1 1 d .
Rh1 Rh 0.62661(6) 0.25134(7) 0.21814(3) 0.0264(2) Uani 1 1 d D
C1A C 0.71645(15) 0.2800(14) 0.13015(6) 0.043(5) Uiso 0.5 1 d PD
O1A O 0.78055(17) 0.2998(15) 0.07598(7) 0.074(5) Uiso 0.5 1 d PD
C1B C 0.51132(14) 0.2094(11) 0.29731(7) 0.043(5) Uiso 0.5 1 d PD
O1B O 0.44849(17) 0.1871(12) 0.35180(8) 0.074(5) Uiso 0.5 1 d PD

loop_
_atom_site_aniso_label
_atom_site_aniso_U_11
_atom_site_aniso_U_22
_atom_site_aniso_U_33
_atom_site_aniso_U_23
_atom_site_aniso_U_13
_atom_site_aniso_U_12
C1S 0.098(11) 0.081(11) 0.136(15) -0.001(11) 0.034(11) 0.029(9)
C12 0.014(4) 0.014(4) 0.066(8) 0.010(5) 0.007(5) -0.008(4)
C13 0.018(5) 0.025(5) 0.071(8) 0.016(5) 0.001(5) 0.000(4)
C21 0.017(4) 0.015(4) 0.068(8) 0.011(5) 0.013(5) 0.006(3)
C23 0.014(5) 0.026(5) 0.059(8) -0.004(5) 0.000(5) -0.007(4)
C101 0.019(4) 0.014(4) 0.065(7) 0.005(5) 0.018(5) 0.003(4)
C102 0.020(5) 0.036(5) 0.064(8) 0.024(6) 0.005(5) -0.001(4)
C103 0.021(5) 0.040(6) 0.092(10) 0.019(6) 0.002(6) 0.005(5)
C104 0.041(6) 0.027(5) 0.095(11) -0.008(6) -0.004(7) 0.011(5)
C105 0.050(6) 0.031(5) 0.050(7) 0.012(5) -0.025(6) 0.013(5)
C106 0.011(4) 0.026(5) 0.060(7) 0.019(5) 0.001(5) -0.004(4)
C111 0.019(4) 0.014(4) 0.043(6) 0.002(4) 0.004(4) 0.003(3)
C112 0.028(4) 0.009(4) 0.061(7) 0.006(4) 0.018(5) 0.011(3)
C113 0.057(6) 0.023(5) 0.070(8) -0.004(5) 0.025(6) 0.021(4)
C114 0.052(7) 0.038(6) 0.064(8) -0.005(6) 0.024(6) -0.002(6)
C115 0.031(5) 0.043(6) 0.059(8) 0.020(6) 0.014(5) 0.006(5)
C116 0.015(4) 0.029(5) 0.066(8) 0.006(5) 0.005(5) -0.003(4)
C201 0.011(4) 0.022(4) 0.036(6) 0.009(4) 0.008(4) 0.000(3)
C202 0.073(7) 0.021(5) 0.051(7) 0.018(5) 0.021(6) 0.010(5)
C205 0.039(5) 0.030(5) 0.083(9) 0.010(6) -0.017(6) 0.021(4)
C206 0.035(5) 0.015(4) 0.070(8) 0.000(5) 0.001(6) 0.007(4)
C211 0.023(5) 0.007(4) 0.059(7) 0.002(4) -0.002(5) -0.002(4)
C212 0.038(5) 0.049(6) 0.058(8) 0.002(6) 0.004(5) 0.029(4)
C213 0.104(6) 0.089(6) 0.067(9) -0.008(6) 0.002(7) 0.089(5)
C214 0.138(10) 0.082(8) 0.071(10) 0.006(7) 0.031(9) 0.077(7)
C215 0.064(8) 0.044(7) 0.078(10) 0.001(7) 0.008(8) 0.016(6)
C216 0.037(6) 0.052(7) 0.026(6) -0.002(5) -0.003(5) 0.007(5)
P1 0.0098(10) 0.0072(9) 0.0436(16) 0.0055(10) 0.0054(11) -0.0001(8)
P2 0.0117(10) 0.0069(9) 0.0444(17) 0.0048(10) 0.0068(11) 0.0004(8)
Cl1A 0.0408(17) 0.0136(13) 0.067(3) 0.0058(15) 0.0134(19) 0.0106(12)
Cl1B 0.0408(17) 0.0136(13) 0.067(3) 0.0058(15) 0.0134(19) 0.0106(12)
Cl1S 0.066(2) 0.095(3) 0.240(6) 0.057(4) 0.044(3) 0.016(2)
Cl2S 0.099(3) 0.078(3) 0.164(5) 0.013(3) 0.019(3) 0.040(2)
Rh1 0.0162(3) 0.0094(3) 0.0514(5) 0.0086(3) 0.0107(3) 0.0007(2)

loop_
_atom_type_symbol
_atom_type_description
_atom_type_scat_dispersion_real
_atom_type_scat_dispersion_imag
_atom_type_scat_source
C C 0.0033 0.0016 'International Tables Vol C Tables 4.2.6.8 and 6.1.1.4'
H H 0 0 'International Tables Vol C Tables 4.2.6.8 and 6.1.1.4'
O O 0.0106 0.006 'International Tables Vol C Tables 4.2.6.8 and 6.1.1.4'
P P 0.1023 0.0942 'International Tables Vol C Tables 4.2.6.8 and 6.1.1.4'
Cl Cl 0.1484 0.1585 'International Tables Vol C Tables 4.2.6.8 and 6.1.1.4'
Rh Rh -1.1178 0.9187 'International Tables Vol C Tables 4.2.6.8 and 6.1.1.4'

loop_
_geom_angle_atom_site_label_1
_geom_angle_atom_site_label_2
_geom_angle_atom_site_label_3
_geom_angle
_geom_angle_site_symmetry_3
Cl2S C1S Cl1S 113.1(10) .
C12 C11 P1 112.9(7) .
C13 C12 C11 110.9(9) .
C12 C13 C23 112.3(9) 1_665
C22 C21 P2 115.8(7) .
C23 C22 C21 111.7(9) .
C22 C23 C13 112.1(9) 1_445
C102 C101 C106 117.58(15) .
C102 C101 P1 119.00(13) .
C106 C101 P1 123.37(12) .
C101 C102 C103 119.28(17) .
C102 C103 C104 122.61(16) .
C105 C104 C103 117.64(15) .
C106 C105 C104 119.36(18) .
C105 C106 C101 122.90(17) .
C112 C111 C116 120.34(14) .
C112 C111 P1 120.58(12) .
C116 C111 P1 119.06(13) .
C113 C112 C111 119.87(14) .
C112 C113 C114 118.53(18) .
C113 C114 C115 122.84(18) .
C114 C115 C116 117.42(16) .
C115 C116 C111 120.99(17) .
C202 C201 C206 121.60(16) .
C202 C201 P2 114.13(14) .
C206 C201 P2 124.07(11) .
C203 C202 C201 114.65(14) .
C202 C203 C204 125.14(13) .
C203 C204 C205 118.71(16) .
C204 C205 C206 117.49(17) .
C201 C206 C205 122.23(16) .
C216 C211 C212 118.99(15) .
C216 C211 P2 118.46(13) .
C212 C211 P2 122.41(12) .
C211 C212 C213 120.87(15) .
C214 C213 C212 119.58(17) .
C215 C214 C213 119.98(17) .
C214 C215 C216 119.88(16) .
C211 C216 C215 120.57(17) .
C101 P1 C111 104.00(13) .
C101 P1 C11 104.6(3) .
C111 P1 C11 103.2(3) .
C101 P1 Rh1 114.21(11) .
C111 P1 Rh1 114.49(13) .
C11 P1 Rh1 115.0(3) .
C211 P2 C201 102.62(14) .
C211 P2 C21 104.0(3) .
C201 P2 C21 104.8(4) .
C211 P2 Rh1 117.39(14) .
C201 P2 Rh1 110.66(10) .
C21 P2 Rh1 115.8(3) .
O1B Cl1A C1B 164.0(17) .
O1B Cl1A Rh1 172.5(15) .
C1B Cl1A Rh1 9.4(6) .
O1A Cl1B C1A 133.4(10) .
O1A Cl1B Rh1 151.5(8) .
C1A Cl1B Rh1 18.1(5) .
C1A Rh1 C1B 171.61(10) .
C1A Rh1 P1 91.0(5) .
C1B Rh1 P1 89.7(4) .
C1A Rh1 P2 89.9(5) .
C1B Rh1 P2 89.9(4) .
P1 Rh1 P2 176.29(9) .
C1A Rh1 Cl1A 174.1(2) .
C1B Rh1 Cl1A 3.1(2) .
P1 Rh1 Cl1A 91.08(14) .
P2 Rh1 Cl1A 88.39(14) .
C1A Rh1 Cl1B 6.60(18) .
C1B Rh1 Cl1B 177.8(2) .
P1 Rh1 Cl1B 89.37(14) .
P2 Rh1 Cl1B 91.11(14) .
Cl1A Rh1 Cl1B 179.0(2) .
Cl1B C1A O1A 21.8(6) .
Cl1B C1A Rh1 155.3(7) .
O1A C1A Rh1 176.6(4) .
Cl1B O1A C1A 24.8(6) .
Cl1A C1B O1B 7.7(8) .
Cl1A C1B Rh1 167.5(9) .
O1B C1B Rh1 174.38(14) .
Cl1A O1B C1B 8.3(9) .

loop_
_geom_bond_atom_site_label_1
_geom_bond_atom_site_label_2
_geom_bond_distance
_geom_bond_site_symmetry_2
C1S Cl2S 1.695(18) .
C1S Cl1S 1.744(15) .
C11 C12 1.544(13) .
C11 P1 1.854(9) .
C12 C13 1.513(13) .
C13 C23 1.544(14) 1_665
C21 C22 1.525(13) .
C21 P2 1.858(8) .
C22 C23 1.515(13) .
C23 C13 1.544(14) 1_445
C101 C102 1.4001(10) .
C101 C106 1.4001(10) .
C101 P1 1.808(3) .
C102 C103 1.4001(11) .
C103 C104 1.4001(10) .
C104 C105 1.4001(11) .
C105 C106 1.4000(11) .
C111 C112 1.4000(11) .
C111 C116 1.4000(10) .
C111 P1 1.842(3) .
C112 C113 1.3999(10) .
C113 C114 1.3999(10) .
C114 C115 1.3999(11) .
C115 C116 1.4000(10) .
C201 C202 1.3999(10) .
C201 C206 1.4000(11) .
C201 P2 1.839(3) .
C202 C203 1.3994(11) .
C203 C204 1.3999(11) .
C204 C205 1.3999(10) .
C205 C206 1.4000(11) .
C211 C216 1.3999(10) .
C211 C212 1.3999(11) .
C211 P2 1.813(3) .
C212 C213 1.3999(10) .
C213 C214 1.3999(10) .
C214 C215 1.3999(12) .
C215 C216 1.4000(10) .
P1 Rh1 2.332(3) .
P2 Rh1 2.332(3) .
Cl1A O1B 0.561(6) .
Cl1A C1B 0.601(6) .
Cl1A Rh1 2.391(6) .
Cl1B O1A 0.588(7) .
Cl1B C1A 0.664(6) .
Cl1B Rh1 2.420(6) .
Rh1 C1A 1.8004(9) .
Rh1 C1B 1.8012(9) .
C1A O1A 1.1506(8) .
C1B O1B 1.1509(9) .
